data_4000122
_journal_name_full 'Chemistry of Materials'
_journal_paper_doi 10.1021/cm010681c
_journal_year 2002
_chemical_formula_moiety '[Ni(4-PhPy)2(DBM)2]*(bromobenzene)'
_chemical_formula_sum 'C58 H45 Br N2 Ni O4'
_chemical_formula_weight 972.58
_chemical_name_common
;
             Bis(dibenzoylmethanato)bis-
(4-phenylpyridine)nickel(II), clathrate with bromobenzene 1:1
;
_chemical_name_systematic
;
 Bis(1,3-diphenyl-1,3-propanediono)bis(4-phenylpyridine)nickel(II),
clathrate with bromobenzene 1:1
;
_space_group_IT_number 2
_symmetry_cell_setting triclinic
_symmetry_space_group_name_Hall '-P 1'
_symmetry_space_group_name_H-M 'P -1'
_atom_sites_solution_hydrogens geom
_atom_sites_solution_primary direct
_atom_sites_solution_secondary difmap
_cell_angle_alpha 82.14(1)
_cell_angle_beta 69.93(1)
_cell_angle_gamma 76.75(1)
_cell_formula_units_Z 2
_cell_length_a 11.333(2)
_cell_length_b 13.738(2)
_cell_length_c 16.409(3)
_cell_measurement_reflns_used 'all data'
_cell_measurement_temperature 173(2)
_cell_measurement_theta_max 28.8
_cell_measurement_theta_min 1.3
_cell_volume 2331.0(7)
_diffrn_ambient_temperature 173(2)
_diffrn_detector_area_resol_mean ?
_diffrn_measurement_device_type 'Smart CCD'
_diffrn_measurement_method ?
_diffrn_radiation_monochromator graphite
_diffrn_radiation_source 'fine-focus sealed tube'
_diffrn_radiation_type MoK\a
_diffrn_radiation_wavelength 0.71070
_diffrn_reflns_av_R_equivalents 0.0201
_diffrn_reflns_av_sigmaI/netI 0.0401
_diffrn_reflns_limit_h_max 15
_diffrn_reflns_limit_h_min -15
_diffrn_reflns_limit_k_max 18
_diffrn_reflns_limit_k_min -18
_diffrn_reflns_limit_l_max 22
_diffrn_reflns_limit_l_min -22
_diffrn_reflns_number 27843
_diffrn_reflns_theta_max 28.75
_diffrn_reflns_theta_min 1.32
_diffrn_standards_decay_% ?
_diffrn_standards_interval_count ?
_diffrn_standards_interval_time ?
_diffrn_standards_number ?
_exptl_absorpt_coefficient_mu 1.324
_exptl_absorpt_correction_T_max 0.8192
_exptl_absorpt_correction_T_min 0.5931
_exptl_absorpt_correction_type SADABS
_exptl_crystal_colour green
_exptl_crystal_density_diffrn 1.386
_exptl_crystal_density_meas ?
_exptl_crystal_density_method 'not measured'
_exptl_crystal_description 'oblique block'
_exptl_crystal_F_000 1004
_exptl_crystal_size_max 0.3
_exptl_crystal_size_mid 0.2
_exptl_crystal_size_min 0.1
_refine_ls_extinction_coef ?
_refine_ls_extinction_method none
_refine_ls_goodness_of_fit_ref 1.080
_refine_ls_hydrogen_treatment mixed
_refine_ls_matrix_type full
_refine_ls_number_parameters 597
_refine_ls_number_reflns 11991
_refine_ls_number_restraints 76
_refine_ls_restrained_S_all 1.107
_refine_ls_R_factor_all 0.0645
_refine_ls_R_factor_gt 0.0436
_refine_ls_shift/su_max 0.001
_refine_ls_shift/su_mean 0.000
_refine_ls_structure_factor_coef Fsqd
_refine_ls_weighting_details 'w=1/[\s^2^(Fo^2^)+(0.0642P)^2^+0.2009P] where P=(Fo^2^+2Fc^2^)/3'
_refine_ls_weighting_scheme calc
_refine_ls_wR_factor_gt 0.1140
_refine_ls_wR_factor_ref 0.1195
_reflns_number_gt 8941
_reflns_number_total 11991
_reflns_threshold_expression >2sigma(I)
_cod_depositor_comments
;
The following automatic conversions were performed:

'_refine_ls_weighting_scheme' value 'calc
w=1/[\s^2^(Fo^2^)+(0.0642P)^2^+0.2009P] where P=(Fo^2^+2Fc^2^)/3' was
changed to 'calc'. New tag '_refine_ls_weighting_details' was
created. The value of the new tag was set to
'w=1/[\s^2^(Fo^2^)+(0.0642P)^2^+0.2009P] where P=(Fo^2^+2Fc^2^)/3'.

Automatic conversion script
Id: cif_fix_values 3143 2015-03-26 13:38:13Z robertas 
;
_cod_original_sg_symbol_H-M P-1
_cod_database_code 4000122

loop_
_symmetry_equiv_pos_as_xyz
'x, y, z'
'-x, -y, -z'

loop_
_atom_site_label
_atom_site_type_symbol
_atom_site_fract_x
_atom_site_fract_y
_atom_site_fract_z
_atom_site_U_iso_or_equiv
_atom_site_adp_type
_atom_site_occupancy
_atom_site_calc_flag
_atom_site_refinement_flags
_atom_site_disorder_assembly
_atom_site_disorder_group
Ni Ni 0.47050(2) 0.176930(18) 0.288505(14) 0.02333(8) Uani 1 d . . .
O1 O 0.63414(12) 0.12852(10) 0.31909(8) 0.0290(3) Uani 1 d . . .
C1 C 0.73194(17) 0.07000(15) 0.27545(12) 0.0282(4) Uani 1 d . . .
C11 C 0.83960(17) 0.03823(16) 0.31267(12) 0.0310(4) Uani 1 d . . .
C12 C 0.8692(2) 0.10804(18) 0.35262(13) 0.0386(5) Uani 1 d . . .
H12 H 0.8227 0.1751 0.3550 0.046 Uiso 1 calc R . .
C13 C 0.9672(2) 0.0794(2) 0.38917(15) 0.0506(6) Uani 1 d . . .
H13 H 0.9889 0.1275 0.4152 0.061 Uiso 1 calc R . .
C14 C 1.0328(2) -0.0185(3) 0.38756(16) 0.0587(8) Uani 1 d . . .
H14 H 1.0985 -0.0382 0.4135 0.070 Uiso 1 calc R . .
C15 C 1.0030(2) -0.0881(2) 0.34837(17) 0.0578(7) Uani 1 d . . .
H15 H 1.0480 -0.1556 0.3476 0.069 Uiso 1 calc R . .
C16 C 0.9080(2) -0.05968(19) 0.31027(15) 0.0440(5) Uani 1 d . . .
H16 H 0.8893 -0.1075 0.2822 0.053 Uiso 1 calc R . .
C2 C 0.75120(18) 0.03563(16) 0.19350(13) 0.0340(4) Uani 1 d . . .
H2 H 0.8273 -0.0118 0.1696 0.041 Uiso 1 calc R . .
O3 O 0.55553(12) 0.11791(10) 0.17194(8) 0.0270(3) Uani 1 d . . .
C3 C 0.66816(17) 0.06551(14) 0.14496(12) 0.0273(4) Uani 1 d . . .
C31 C 0.71066(18) 0.04070(15) 0.05131(12) 0.0302(4) Uani 1 d . . .
C32 C 0.8358(2) -0.0045(2) 0.00576(16) 0.0544(7) Uani 1 d . . .
H32 H 0.8974 -0.0261 0.0351 0.065 Uiso 1 calc R . .
C33 C 0.8706(2) -0.0181(2) -0.08263(16) 0.0574(7) Uani 1 d . . .
H33 H 0.9563 -0.0478 -0.1132 0.069 Uiso 1 calc R . .
C34 C 0.7838(2) 0.01053(18) -0.12615(14) 0.0450(6) Uani 1 d . . .
H34 H 0.8085 0.0009 -0.1864 0.054 Uiso 1 calc R . .
C35 C 0.6599(2) 0.05361(17) -0.08139(13) 0.0426(5) Uani 1 d . . .
H35 H 0.5984 0.0734 -0.1109 0.051 Uiso 1 calc R . .
C36 C 0.6239(2) 0.06850(16) 0.00656(13) 0.0348(4) Uani 1 d . . .
H36 H 0.5379 0.0984 0.0364 0.042 Uiso 1 calc R . .
O4 O 0.30756(12) 0.22670(10) 0.25734(8) 0.0275(3) Uani 1 d . . .
C4 C 0.19935(17) 0.26269(14) 0.30963(12) 0.0258(4) Uani 1 d . . .
C41 C 0.09106(18) 0.29006(15) 0.27267(12) 0.0293(4) Uani 1 d . . .
C42 C 0.1017(2) 0.24473(17) 0.19926(13) 0.0360(5) Uani 1 d . . .
H42 H 0.1755 0.1956 0.1747 0.043 Uiso 1 calc R . .
C43 C 0.0063(2) 0.2701(2) 0.16140(16) 0.0491(6) Uani 1 d . . .
H43 H 0.0146 0.2381 0.1114 0.059 Uiso 1 calc R . .
C44 C -0.1019(2) 0.3424(2) 0.19623(16) 0.0532(7) Uani 1 d . . .
H44 H -0.1675 0.3601 0.1701 0.064 Uiso 1 calc R . .
C45 C -0.1133(2) 0.3881(2) 0.26854(16) 0.0526(7) Uani 1 d . . .
H45 H -0.1869 0.4377 0.2923 0.063 Uiso 1 calc R . .
C46 C -0.0186(2) 0.36263(18) 0.30734(14) 0.0414(5) Uani 1 d . . .
H46 H -0.0280 0.3945 0.3577 0.050 Uiso 1 calc R . .
C5 C 0.17338(18) 0.27736(15) 0.39778(12) 0.0306(4) Uani 1 d . . .
H5 H 0.0863 0.2986 0.4314 0.037 Uiso 1 calc R . .
O6 O 0.38451(12) 0.23385(10) 0.40596(8) 0.0270(3) Uani 1 d . . .
C6 C 0.26407(17) 0.26346(13) 0.44017(11) 0.0253(4) Uani 1 d . . .
C61 C 0.22145(17) 0.28426(15) 0.53463(12) 0.0282(4) Uani 1 d . . .
C62 C 0.1038(2) 0.34492(18) 0.57673(14) 0.0407(5) Uani 1 d . . .
H62 H 0.0459 0.3741 0.5458 0.049 Uiso 1 calc R . .
C63 C 0.0722(2) 0.3622(2) 0.66382(16) 0.0550(7) Uani 1 d . . .
H63 H -0.0075 0.4036 0.6920 0.066 Uiso 1 calc R . .
C64 C 0.1543(2) 0.3203(2) 0.70965(15) 0.0572(7) Uani 1 d . . .
H64 H 0.1316 0.3328 0.7692 0.069 Uiso 1 calc R . .
C65 C 0.2704(2) 0.2599(2) 0.66888(14) 0.0498(6) Uani 1 d . . .
H65 H 0.3276 0.2305 0.7003 0.060 Uiso 1 calc R . .
C66 C 0.3028(2) 0.24234(17) 0.58182(12) 0.0361(5) Uani 1 d . . .
H66 H 0.3826 0.2007 0.5542 0.043 Uiso 1 calc R . .
N7 N 0.52907(14) 0.31413(12) 0.23103(10) 0.0270(3) Uani 1 d . . .
C71 C 0.51302(19) 0.39121(15) 0.27846(12) 0.0309(4) Uani 1 d . . .
H71 H 0.4806 0.3818 0.3400 0.037 Uiso 1 calc R . .
C72 C 0.54115(19) 0.48354(15) 0.24267(12) 0.0318(4) Uani 1 d . . .
H72 H 0.5281 0.5354 0.2795 0.038 Uiso 1 calc R . .
C73 C 0.58869(17) 0.50088(15) 0.15255(12) 0.0272(4) Uani 1 d . . .
C74 C 0.60758(18) 0.41978(15) 0.10396(12) 0.0305(4) Uani 1 d . . .
H74 H 0.6421 0.4264 0.0424 0.037 Uiso 1 calc R . .
C75 C 0.57680(18) 0.33012(15) 0.14429(12) 0.0307(4) Uani 1 d . . .
H75 H 0.5900 0.2767 0.1090 0.037 Uiso 1 calc R . .
C76 C 0.61449(18) 0.59933(15) 0.11068(12) 0.0288(4) Uani 1 d . . .
C77 C 0.6463(2) 0.66635(17) 0.15226(14) 0.0434(5) Uani 1 d . . .
H77 H 0.6512 0.6487 0.2092 0.052 Uiso 1 calc R . .
C78 C 0.6709(3) 0.75795(19) 0.11228(16) 0.0519(6) Uani 1 d . . .
H78 H 0.6914 0.8030 0.1420 0.062 Uiso 1 calc R . .
C79 C 0.6656(2) 0.78466(17) 0.02881(14) 0.0420(5) Uani 1 d . . .
H79 H 0.6838 0.8473 0.0009 0.050 Uiso 1 calc R . .
C7X C 0.6337(2) 0.71947(16) -0.01330(14) 0.0379(5) Uani 1 d . . .
H7X H 0.6298 0.7373 -0.0705 0.046 Uiso 1 calc R . .
C7Y C 0.60738(19) 0.62844(15) 0.02736(12) 0.0321(4) Uani 1 d . . .
H7Y H 0.5840 0.5847 -0.0020 0.039 Uiso 1 calc R . .
N8 N 0.41408(15) 0.03849(12) 0.34124(10) 0.0276(3) Uani 1 d . . .
C81 C 0.40218(19) 0.00385(15) 0.42382(12) 0.0307(4) Uani 1 d . . .
H81 H 0.4109 0.0464 0.4615 0.037 Uiso 1 calc R . .
C82 C 0.37795(19) -0.09021(15) 0.45682(12) 0.0321(4) Uani 1 d . . .
H82 H 0.3697 -0.1106 0.5159 0.038 Uiso 1 calc R . .
C83 C 0.36561(18) -0.15499(15) 0.40335(13) 0.0298(4) Uani 1 d . . .
C84 C 0.3779(2) -0.11872(16) 0.31761(13) 0.0343(4) Uani 1 d . . .
H84 H 0.3705 -0.1598 0.2782 0.041 Uiso 1 calc R . .
C85 C 0.4008(2) -0.02343(15) 0.29016(13) 0.0332(4) Uani 1 d . . .
H85 H 0.4074 -0.0004 0.2318 0.040 Uiso 1 calc R . .
C86 C 0.34256(19) -0.25763(15) 0.43483(13) 0.0326(4) Uani 1 d . . .
C87 C 0.3841(2) -0.30934(16) 0.50252(14) 0.0380(5) Uani 1 d . . .
H87 H 0.4256 -0.2780 0.5300 0.046 Uiso 1 calc R . .
C88 C 0.3650(2) -0.40614(17) 0.52981(16) 0.0450(5) Uani 1 d . . .
H88 H 0.3947 -0.4409 0.5754 0.054 Uiso 1 calc R . .
C89 C 0.3035(2) -0.45288(18) 0.49155(17) 0.0485(6) Uani 1 d . . .
H89 H 0.2910 -0.5193 0.5108 0.058 Uiso 1 calc R . .
C8X C 0.2604(2) -0.40283(18) 0.42532(17) 0.0475(6) Uani 1 d . . .
H8X H 0.2177 -0.4346 0.3991 0.057 Uiso 1 calc R . .
C8Y C 0.2795(2) -0.30576(17) 0.39693(15) 0.0406(5) Uani 1 d . . .
H8Y H 0.2494 -0.2716 0.3513 0.049 Uiso 1 calc R . .
BrA Br 0.7203(5) 0.3422(8) -0.1937(4) 0.144(4) Uani 0.0771(14) d PDU A -1
C1A C 0.8322(7) 0.3519(7) -0.1327(5) 0.0441(4) Uiso 0.0771(14) d PGDU A -1
C2A C 0.8961(14) 0.2655(9) -0.0993(11) 0.0441(4) Uiso 0.0771(14) d PGDU A -1
H2A H 0.8839 0.2017 -0.1071 0.053 Uiso 0.0771(14) calc PR A -1
C3A C 0.9779(16) 0.2725(13) -0.0547(12) 0.0441(4) Uiso 0.0771(14) d PGD A -1
H3A H 1.0216 0.2135 -0.0319 0.053 Uiso 0.0771(14) calc PR A -1
C4A C 0.9958(15) 0.3659(15) -0.0434(11) 0.0441(4) Uiso 0.0771(14) d PGD A -1
H4A H 1.0517 0.3707 -0.0128 0.053 Uiso 0.0771(14) calc PR A -1
C5A C 0.9318(18) 0.4523(13) -0.0767(13) 0.0441(4) Uiso 0.0771(14) d PGD A -1
H5A H 0.9441 0.5161 -0.0689 0.053 Uiso 0.0771(14) calc PR A -1
C6A C 0.8500(15) 0.4453(9) -0.1213(11) 0.0441(4) Uiso 0.0771(14) d PGDU A -1
H6A H 0.8063 0.5043 -0.1441 0.053 Uiso 0.0771(14) calc PR A -1
BrB Br 1.02052(8) 0.42757(7) -0.04375(5) 0.0771(3) Uani 0.4261(13) d PDU B -2
C1B C 0.9009(5) 0.4032(2) -0.0924(4) 0.0441(4) Uiso 0.4261(13) d PGD B -2
C2B C 0.8773(4) 0.3069(2) -0.0847(3) 0.0441(4) Uiso 0.4261(13) d PGD B -2
H2B H 0.9218 0.2540 -0.0562 0.053 Uiso 0.4261(13) calc PR B -2
C3B C 0.7887(4) 0.2880(2) -0.1187(3) 0.0441(4) Uiso 0.4261(13) d PG B -2
H3B H 0.7725 0.2222 -0.1134 0.053 Uiso 0.4261(13) calc PR B -2
C4B C 0.7236(4) 0.3655(3) -0.1604(3) 0.0441(4) Uiso 0.4261(13) d PG B -2
H4B H 0.6629 0.3526 -0.1836 0.053 Uiso 0.4261(13) calc PR B -2
C5B C 0.7471(4) 0.4618(3) -0.1681(3) 0.0441(4) Uiso 0.4261(13) d PG B -2
H5B H 0.7027 0.5148 -0.1966 0.053 Uiso 0.4261(13) calc PR B -2
C6B C 0.8358(5) 0.4807(2) -0.1341(4) 0.0441(4) Uiso 0.4261(13) d PGD B -2
H6B H 0.8520 0.5465 -0.1393 0.053 Uiso 0.4261(13) calc PR B -2
BrC Br 0.96189(10) 0.20423(6) -0.04981(6) 0.0734(4) Uani 0.3660(12) d PDU C -3
C1C C 0.8762(5) 0.3197(2) -0.1000(4) 0.0441(4) Uiso 0.3660(12) d PGD C -3
C2C C 0.7886(4) 0.3129(2) -0.1400(3) 0.0441(4) Uiso 0.3660(12) d PGD C -3
H2C H 0.7700 0.2496 -0.1425 0.053 Uiso 0.3660(12) calc PR C -3
C3C C 0.7281(5) 0.3987(3) -0.1763(4) 0.0441(4) Uiso 0.3660(12) d PG C -3
H3C H 0.6682 0.3941 -0.2036 0.053 Uiso 0.3660(12) calc PR C -3
C4C C 0.7554(5) 0.4913(3) -0.1726(4) 0.0441(4) Uiso 0.3660(12) d PG C -3
H4C H 0.7141 0.5500 -0.1975 0.053 Uiso 0.3660(12) calc PR C -3
C5C C 0.8430(6) 0.4982(2) -0.1327(5) 0.0441(4) Uiso 0.3660(12) d PG C -3
H5C H 0.8616 0.5615 -0.1302 0.053 Uiso 0.3660(12) calc PR C -3
C6C C 0.9034(6) 0.4123(2) -0.0964(5) 0.0441(4) Uiso 0.3660(12) d PGD C -3
H6C H 0.9634 0.4170 -0.0691 0.053 Uiso 0.3660(12) calc PR C -3
BrD Br 0.7378(2) 0.5094(2) -0.19775(15) 0.0705(11) Uani 0.1240(11) d PDU D -4
C1D C 0.8232(4) 0.4118(4) -0.1324(3) 0.0441(4) Uiso 0.1240(11) d PGDU D -4
C2D C 0.8041(10) 0.3138(4) -0.1206(7) 0.0441(4) Uiso 0.1240(11) d PGDU D -4
H2D H 0.7483 0.2955 -0.1452 0.053 Uiso 0.1240(11) calc PR D -4
C3D C 0.8667(11) 0.2425(5) -0.0728(8) 0.0441(4) Uiso 0.1240(11) d PGD D -4
H3D H 0.8536 0.1754 -0.0647 0.053 Uiso 0.1240(11) calc PR D -4
C4D C 0.9483(10) 0.2692(7) -0.0367(7) 0.0441(4) Uiso 0.1240(11) d PGD D -4
H4D H 0.9911 0.2205 -0.0040 0.053 Uiso 0.1240(11) calc PR D -4
C5D C 0.9674(11) 0.3672(8) -0.0485(8) 0.0441(4) Uiso 0.1240(11) d PGD D -4
H5D H 1.0232 0.3855 -0.0238 0.053 Uiso 0.1240(11) calc PR D -4
C6D C 0.9048(9) 0.4386(6) -0.0963(7) 0.0441(4) Uiso 0.1240(11) d PGDU D -4
H6D H 0.9179 0.5056 -0.1044 0.053 Uiso 0.1240(11) calc PR D -4

loop_
_atom_site_aniso_label
_atom_site_aniso_U_11
_atom_site_aniso_U_22
_atom_site_aniso_U_33
_atom_site_aniso_U_23
_atom_site_aniso_U_13
_atom_site_aniso_U_12
Ni 0.02221(12) 0.02771(13) 0.01771(11) -0.00420(8) -0.00524(8) -0.00054(9)
O1 0.0275(7) 0.0340(7) 0.0249(6) -0.0077(5) -0.0100(5) 0.0013(5)
C1 0.0240(8) 0.0333(10) 0.0267(9) -0.0022(8) -0.0080(7) -0.0044(7)
C11 0.0229(9) 0.0439(12) 0.0250(9) 0.0012(8) -0.0082(7) -0.0056(8)
C12 0.0389(11) 0.0509(13) 0.0302(10) 0.0035(9) -0.0149(9) -0.0144(10)
C13 0.0459(13) 0.0829(19) 0.0337(11) 0.0074(12) -0.0202(10) -0.0289(13)
C14 0.0299(11) 0.106(2) 0.0353(12) 0.0125(14) -0.0150(10) -0.0060(13)
C15 0.0404(13) 0.0682(18) 0.0526(15) 0.0046(13) -0.0182(12) 0.0129(12)
C16 0.0343(11) 0.0485(14) 0.0452(12) -0.0055(10) -0.0146(10) 0.0038(10)
C2 0.0239(9) 0.0430(12) 0.0330(10) -0.0146(9) -0.0088(8) 0.0041(8)
O3 0.0243(6) 0.0329(7) 0.0225(6) -0.0078(5) -0.0071(5) 0.0000(5)
C3 0.0250(9) 0.0315(10) 0.0244(8) -0.0082(7) -0.0044(7) -0.0056(7)
C31 0.0278(9) 0.0360(11) 0.0260(9) -0.0110(8) -0.0035(7) -0.0077(8)
C32 0.0261(10) 0.094(2) 0.0433(13) -0.0365(14) -0.0052(9) -0.0029(12)
C33 0.0341(12) 0.092(2) 0.0426(13) -0.0379(14) 0.0065(10) -0.0159(12)
C34 0.0583(14) 0.0513(14) 0.0240(10) -0.0122(9) -0.0004(10) -0.0223(11)
C35 0.0591(14) 0.0432(13) 0.0260(10) -0.0064(9) -0.0157(10) -0.0055(11)
C36 0.0389(11) 0.0369(11) 0.0255(9) -0.0077(8) -0.0085(8) -0.0007(9)
O4 0.0243(6) 0.0329(7) 0.0223(6) -0.0035(5) -0.0066(5) -0.0005(5)
C4 0.0248(8) 0.0248(9) 0.0257(9) -0.0019(7) -0.0064(7) -0.0032(7)
C41 0.0253(9) 0.0333(10) 0.0268(9) -0.0004(8) -0.0076(7) -0.0032(8)
C42 0.0342(10) 0.0406(12) 0.0322(10) -0.0032(9) -0.0134(9) -0.0006(9)
C43 0.0470(13) 0.0636(16) 0.0430(13) -0.0059(12) -0.0257(11) -0.0045(12)
C44 0.0331(12) 0.0799(19) 0.0466(14) 0.0021(13) -0.0217(11) -0.0013(12)
C45 0.0298(11) 0.0678(17) 0.0488(14) -0.0021(12) -0.0120(10) 0.0104(11)
C46 0.0308(10) 0.0513(14) 0.0358(11) -0.0072(10) -0.0097(9) 0.0051(9)
C5 0.0227(9) 0.0397(11) 0.0257(9) -0.0080(8) -0.0040(7) -0.0012(8)
O6 0.0244(6) 0.0335(7) 0.0207(6) -0.0057(5) -0.0046(5) -0.0027(5)
C6 0.0270(9) 0.0242(9) 0.0217(8) -0.0049(7) -0.0027(7) -0.0052(7)
C61 0.0262(9) 0.0335(10) 0.0233(8) -0.0097(7) -0.0007(7) -0.0095(8)
C62 0.0290(10) 0.0552(14) 0.0358(11) -0.0197(10) -0.0042(9) -0.0041(9)
C63 0.0356(12) 0.0802(19) 0.0427(13) -0.0367(13) 0.0046(10) -0.0060(12)
C64 0.0465(14) 0.098(2) 0.0281(11) -0.0287(13) 0.0010(10) -0.0209(14)
C65 0.0455(13) 0.0799(19) 0.0265(10) -0.0155(11) -0.0092(10) -0.0138(12)
C66 0.0339(10) 0.0505(13) 0.0226(9) -0.0092(9) -0.0047(8) -0.0088(9)
N7 0.0249(7) 0.0329(9) 0.0212(7) -0.0028(6) -0.0058(6) -0.0038(6)
C71 0.0363(10) 0.0350(11) 0.0217(8) -0.0023(8) -0.0097(8) -0.0067(8)
C72 0.0388(11) 0.0327(10) 0.0254(9) -0.0048(8) -0.0113(8) -0.0068(8)
C73 0.0222(8) 0.0344(10) 0.0251(9) -0.0014(8) -0.0090(7) -0.0036(7)
C74 0.0324(10) 0.0352(11) 0.0212(8) -0.0044(8) -0.0044(7) -0.0062(8)
C75 0.0337(10) 0.0333(10) 0.0225(9) -0.0060(8) -0.0045(8) -0.0064(8)
C76 0.0266(9) 0.0326(10) 0.0259(9) -0.0026(8) -0.0084(7) -0.0031(7)
C77 0.0679(15) 0.0407(12) 0.0328(11) 0.0039(9) -0.0260(11) -0.0212(11)
C78 0.0839(19) 0.0410(13) 0.0432(13) 0.0029(10) -0.0297(13) -0.0255(13)
C79 0.0571(14) 0.0313(11) 0.0371(11) 0.0038(9) -0.0161(10) -0.0098(10)
C7X 0.0470(12) 0.0358(11) 0.0295(10) 0.0020(8) -0.0139(9) -0.0051(9)
C7Y 0.0368(10) 0.0341(11) 0.0273(9) -0.0048(8) -0.0124(8) -0.0054(8)
N8 0.0294(8) 0.0314(9) 0.0221(7) -0.0036(6) -0.0100(6) -0.0021(6)
C81 0.0382(10) 0.0309(10) 0.0236(9) -0.0035(8) -0.0108(8) -0.0059(8)
C82 0.0366(10) 0.0337(11) 0.0232(9) -0.0001(8) -0.0089(8) -0.0036(8)
C83 0.0274(9) 0.0297(10) 0.0301(9) -0.0045(8) -0.0077(8) -0.0023(8)
C84 0.0421(11) 0.0362(11) 0.0290(9) -0.0053(8) -0.0146(9) -0.0095(9)
C85 0.0399(11) 0.0383(11) 0.0245(9) -0.0012(8) -0.0136(8) -0.0090(9)
C86 0.0283(9) 0.0312(10) 0.0340(10) -0.0029(8) -0.0061(8) -0.0032(8)
C87 0.0393(11) 0.0351(11) 0.0369(11) 0.0017(9) -0.0090(9) -0.0097(9)
C88 0.0474(13) 0.0366(12) 0.0467(13) 0.0057(10) -0.0122(11) -0.0094(10)
C89 0.0443(13) 0.0328(12) 0.0574(15) -0.0017(11) -0.0016(11) -0.0101(10)
C8X 0.0402(12) 0.0408(13) 0.0615(15) -0.0129(12) -0.0094(11) -0.0132(10)
C8Y 0.0370(11) 0.0377(12) 0.0472(12) -0.0056(10) -0.0137(10) -0.0056(9)
BrA 0.049(3) 0.288(11) 0.074(4) -0.011(5) -0.018(2) 0.005(4)
BrB 0.0804(6) 0.1034(7) 0.0512(4) -0.0029(4) -0.0303(4) -0.0123(5)
BrC 0.1117(8) 0.0495(5) 0.0722(6) 0.0080(4) -0.0560(6) -0.0082(5)
BrD 0.0359(12) 0.120(3) 0.0453(13) -0.0171(13) -0.0155(9) 0.0149(12)
